data_2310688
loop_
_publ_author_name
'Vannerberg, N. G.'
'Brosset, C.'

_publ_section_title
;
 The crystal structure of decammine-mue-peroxodicobalt pentanitrate
;
_journal_name_full 'Acta Crystallographica (1,1948-23,1967)'
_journal_page_first 247
_journal_page_last 251
_journal_volume 16
_journal_year 1963
_chemical_formula_sum 'Co2 N15 O11'
_chemical_name_systematic '((N H3)5 Co O2 Co (N H3)5) (N O3)5'
_space_group_IT_number 102
_symmetry_space_group_name_Hall 'P 4n -2n'
_symmetry_space_group_name_H-M 'P 42 n m'
_cell_angle_alpha 90
_cell_angle_beta 90
_cell_angle_gamma 90
_cell_formula_units_Z 2
_cell_length_a 11.94
_cell_length_b 11.94
_cell_length_c 8.06
_cell_volume 1149.063
_citation_journal_id_ASTM ACCRA9
_cod_data_source_file Vannerberg_ACCRA9_1963_1905.cif
_cod_data_source_block Co2N15O11
_cod_database_code 2310688

loop_
_symmetry_equiv_pos_as_xyz
x,y,z
-y+1/2,x+1/2,z+1/2
-x,-y,z
y+1/2,-x+1/2,z+1/2
-x+1/2,y+1/2,z+1/2
-y,-x,z
x+1/2,-y+1/2,z+1/2
y,x,z

loop_
_atom_site_label
_atom_site_type_symbol
_atom_site_fract_x
_atom_site_fract_y
_atom_site_fract_z
_atom_site_occupancy
_atom_site_U_iso_or_equiv
_atom_site_attached_hydrogens
O5 O-2 0.299 0.299 0.407 1 0.0 0
O4 O-2 0.192 0.192 0.5 1 0.0 0
O6 O-2 0.295 0.295 0.68 1 0.0 0
N6 N+5 0.5 0 0 1 0.0 0
N5 N+5 0.265 0.265 0.55 1 0.0 0
N1 N-3 0.213 0.054 0.181 1 0.0 3
O3 O-2 0.438 0.438 0.913 1 0.0 0
O2 O-2 0.5 0.5 0.138 1 0.0 0
N2 N-3 0.054 0.213 0.814 1 0.0 3
O1 O 0.457 0.457 0.512 1 0.0 0
Co1 Co+3 0.134 0.134 0 1 0.0 0
N3 N-3 0.25 0.25 0.012 1 0.0 3
N4 N+5 0.5 0.5 0.988 1 0.0 0
